data_4072330
loop_
_publ_author_name
'Albahily, Khalid'
'Al-Baldawi, Danya'
'Gambarotta, Sandro'
'Ko\,c, Ece'
'Duchateau, Robbert'

_publ_section_title
;
 Isolation of a Chromium Hydride Single-Component Ethylene Polymerization
 Catalyst
;
_journal_issue 22
_journal_name_full Organometallics
_journal_page_first 5943
_journal_paper_doi 10.1021/om800773k
_journal_volume 27
_journal_year 2008
_chemical_formula_sum 'C40 H92 Al2 Cr2 N4 P2'
_chemical_formula_weight 849.08
_chemical_name_systematic
; 
 ? 
;
_space_group_IT_number 2
_symmetry_cell_setting triclinic
_symmetry_space_group_name_Hall '-P 1'
_symmetry_space_group_name_H-M 'P -1'
_atom_sites_solution_hydrogens geom
_atom_sites_solution_primary direct
_atom_sites_solution_secondary difmap
_audit_creation_method SHELXL-97
_cell_angle_alpha 107.554(6)
_cell_angle_beta 95.139(9)
_cell_angle_gamma 101.520(6)
_cell_formula_units_Z 1
_cell_length_a 9.702(4)
_cell_length_b 10.454(4)
_cell_length_c 14.135(8)
_cell_measurement_reflns_used 4753
_cell_measurement_temperature 202(2)
_cell_measurement_theta_max 26.43
_cell_measurement_theta_min 2.45
_cell_volume 1322.0(11)
_computing_cell_refinement 'Bruker SMART'
_computing_data_collection 'Bruker SMART'
_computing_data_reduction 'Bruker SAINT'
_computing_molecular_graphics 'Bruker SHELXTL'
_computing_publication_material 'Bruker SHELXTL'
_computing_structure_refinement 'SHELXL-97 (Sheldrick, 1997)'
_computing_structure_solution 'SHELXS-97 (Sheldrick, 1990)'
_diffrn_ambient_temperature 202(2)
_diffrn_measured_fraction_theta_full 0.989
_diffrn_measured_fraction_theta_max 0.989
_diffrn_measurement_device_type 'CCD area detector'
_diffrn_measurement_method 'phi and omega scans'
_diffrn_radiation_monochromator graphite
_diffrn_radiation_source 'fine-focus sealed tube'
_diffrn_radiation_type MoK\a
_diffrn_radiation_wavelength 0.71073
_diffrn_reflns_av_R_equivalents 0.0569
_diffrn_reflns_av_sigmaI/netI 0.0743
_diffrn_reflns_limit_h_max 11
_diffrn_reflns_limit_h_min -11
_diffrn_reflns_limit_k_max 12
_diffrn_reflns_limit_k_min -12
_diffrn_reflns_limit_l_max 16
_diffrn_reflns_limit_l_min -16
_diffrn_reflns_number 10959
_diffrn_reflns_theta_full 25.03
_diffrn_reflns_theta_max 25.03
_diffrn_reflns_theta_min 2.10
_exptl_absorpt_coefficient_mu 0.532
_exptl_absorpt_correction_T_max 0.8785
_exptl_absorpt_correction_T_min 0.8357
_exptl_absorpt_correction_type multi-scan
_exptl_absorpt_process_details 'SADABS, Bruker (2000)'
_exptl_crystal_colour purple
_exptl_crystal_density_diffrn 1.066
_exptl_crystal_density_meas ?
_exptl_crystal_density_method 'not measured'
_exptl_crystal_description plate
_exptl_crystal_F_000 464
_exptl_crystal_size_max 0.35
_exptl_crystal_size_mid 0.30
_exptl_crystal_size_min 0.25
_refine_diff_density_max 0.819
_refine_diff_density_min -0.579
_refine_diff_density_rms 0.096
_refine_ls_extinction_method none
_refine_ls_goodness_of_fit_ref 1.021
_refine_ls_hydrogen_treatment mixed
_refine_ls_matrix_type full
_refine_ls_number_parameters 339
_refine_ls_number_reflns 4634
_refine_ls_number_restraints 270
_refine_ls_restrained_S_all 1.007
_refine_ls_R_factor_all 0.1021
_refine_ls_R_factor_gt 0.0680
_refine_ls_shift/su_max 0.001
_refine_ls_shift/su_mean 0.000
_refine_ls_structure_factor_coef Fsqd
_refine_ls_weighting_details 'calc w=1/[\s^2^(Fo^2^)+(0.1315P)^2^+0.0000P] where P=(Fo^2^+2Fc^2^)/3'
_refine_ls_weighting_scheme calc
_refine_ls_wR_factor_gt 0.1813
_refine_ls_wR_factor_ref 0.2071
_reflns_number_gt 3159
_reflns_number_total 4634
_reflns_threshold_expression >2sigma(I)
_cod_data_source_file om800773k_si_002.cif
_cod_data_source_block 07174a
_cod_depositor_comments
;
The following automatic conversions were performed:

'_symmetry_cell_setting' value 'Triclinic' changed to 'triclinic'
according to /home/saulius/struct/CIF-dictionaries/cif_core.dic
dictionary named 'cif_core.dic' version 2.4.1 from 2010-06-29.

Automatic conversion script
Id: cif_fix_values 1715 2011-07-08 13:25:40Z adriana 

The following automatic conversions were performed:

'_exptl_crystal_density_meas' value 'n/a' was changed to '?' - the
value is perceived as not measured.

Automatic conversion script
Id: cif_fix_values 3008 2015-01-20 13:52:24Z robertas 
;
_cod_original_sg_symbol_H-M P-1
_cod_database_code 4072330

loop_
_symmetry_equiv_pos_as_xyz
'x, y, z'
'-x, -y, -z'

loop_
_atom_site_label
_atom_site_type_symbol
_atom_site_fract_x
_atom_site_fract_y
_atom_site_fract_z
_atom_site_U_iso_or_equiv
_atom_site_adp_type
_atom_site_occupancy
_atom_site_symmetry_multiplicity
_atom_site_calc_flag
_atom_site_refinement_flags
_atom_site_disorder_assembly
_atom_site_disorder_group
Cr1 Cr 0.54506(6) -0.01999(7) 0.58314(4) 0.04456(19) Uani 1 1 d . . .
H1CR H 0.578(4) -0.047(4) 0.465(3) 0.053 Uiso 1 1 d . . .
P1 P 0.52771(10) -0.18139(10) 0.69390(7) 0.0418(3) Uani 1 1 d . . .
N1 N 0.5166(3) -0.0077(3) 0.7350(2) 0.0378(7) Uani 1 1 d . A .
N2 N 0.6853(3) -0.1089(3) 0.6554(2) 0.0387(7) Uani 1 1 d . A .
Al1 Al 0.72196(11) 0.07079(11) 0.76081(8) 0.0379(3) Uani 1 1 d . A .
C1 C 0.3935(4) 0.0362(4) 0.7796(3) 0.0482(10) Uani 1 1 d . . .
C2 C 0.2527(4) -0.0558(5) 0.7152(4) 0.0726(14) Uani 1 1 d . B .
H2A H 0.2463 -0.1515 0.7129 0.109 Uiso 1 1 calc R . .
H2B H 0.2489 -0.0508 0.6469 0.109 Uiso 1 1 calc R . .
H2C H 0.1730 -0.0239 0.7447 0.109 Uiso 1 1 calc R . .
C3 C 0.4047(5) 0.1831(5) 0.7833(4) 0.0631(12) Uani 1 1 d . B .
H3A H 0.4035 0.1884 0.7152 0.095 Uiso 1 1 calc R . .
H3B H 0.4939 0.2419 0.8259 0.095 Uiso 1 1 calc R . .
H3C H 0.3239 0.2149 0.8112 0.095 Uiso 1 1 calc R . .
C4 C 0.3971(5) 0.0283(5) 0.8862(3) 0.0697(13) Uani 1 1 d . B .
H4A H 0.3905 -0.0674 0.8838 0.105 Uiso 1 1 calc R . .
H4B H 0.3165 0.0598 0.9146 0.105 Uiso 1 1 calc R . .
H4C H 0.4866 0.0873 0.9282 0.105 Uiso 1 1 calc R . .
C5 C 0.7759(4) -0.1961(4) 0.6018(3) 0.0465(10) Uani 1 1 d . . .
C6 C 0.8809(4) -0.1061(4) 0.5592(3) 0.0547(11) Uani 1 1 d . B .
H6A H 0.8278 -0.0740 0.5123 0.082 Uiso 1 1 calc R . .
H6B H 0.9433 -0.1605 0.5239 0.082 Uiso 1 1 calc R . .
H6C H 0.9386 -0.0263 0.6144 0.082 Uiso 1 1 calc R . .
C7 C 0.6861(5) -0.3219(5) 0.5170(4) 0.0710(14) Uani 1 1 d . B .
H7A H 0.6295 -0.2913 0.4709 0.107 Uiso 1 1 calc R . .
H7B H 0.6223 -0.3805 0.5453 0.107 Uiso 1 1 calc R . .
H7C H 0.7489 -0.3745 0.4804 0.107 Uiso 1 1 calc R . .
C8 C 0.8641(5) -0.2431(5) 0.6741(4) 0.0620(12) Uani 1 1 d . B .
H8A H 0.9212 -0.1621 0.7287 0.093 Uiso 1 1 calc R . .
H8B H 0.9274 -0.2954 0.6379 0.093 Uiso 1 1 calc R . .
H8C H 0.8002 -0.3020 0.7023 0.093 Uiso 1 1 calc R . .
C10 C 0.7484(16) 0.2299(15) 0.7048(13) 0.051(2) Uani 0.53 1 d PU A 1
H10A H 0.6563 0.2196 0.6635 0.061 Uiso 0.53 1 calc PR A 1
H10B H 0.7625 0.3154 0.7629 0.061 Uiso 0.53 1 calc PR A 1
C11 C 0.8634(12) 0.2572(14) 0.6424(10) 0.057(2) Uani 0.53 1 d PU A 1
H11 H 0.8601 0.1680 0.5889 0.068 Uiso 0.53 1 calc PR A 1
C12 C 1.0102(14) 0.3024(13) 0.7119(12) 0.070(4) Uani 0.53 1 d PU A 1
H12A H 1.0864 0.3208 0.6733 0.105 Uiso 0.53 1 calc PR A 1
H12B H 1.0232 0.2285 0.7386 0.105 Uiso 0.53 1 calc PR A 1
H12C H 1.0136 0.3864 0.7677 0.105 Uiso 0.53 1 calc PR A 1
C13 C 0.8457(13) 0.3615(11) 0.5915(9) 0.077(3) Uani 0.53 1 d PU A 1
H13A H 0.9262 0.3776 0.5559 0.116 Uiso 0.53 1 calc PR A 1
H13B H 0.8428 0.4485 0.6421 0.116 Uiso 0.53 1 calc PR A 1
H13C H 0.7567 0.3266 0.5435 0.116 Uiso 0.53 1 calc PR A 1
C10A C 0.7570(19) 0.2225(18) 0.7016(16) 0.050(2) Uani 0.47 1 d PU A 2
H10C H 0.6742 0.2020 0.6485 0.060 Uiso 0.47 1 calc PR A 2
H10D H 0.7521 0.3075 0.7550 0.060 Uiso 0.47 1 calc PR A 2
C11A C 0.8926(15) 0.2618(17) 0.6547(13) 0.054(2) Uani 0.47 1 d PU A 2
H11A H 0.8843 0.1861 0.5897 0.065 Uiso 0.47 1 calc PR A 2
C12A C 1.0299(17) 0.2678(17) 0.7204(15) 0.071(4) Uani 0.47 1 d PU A 2
H12D H 1.0204 0.1819 0.7364 0.106 Uiso 0.47 1 calc PR A 2
H12E H 1.0465 0.3462 0.7828 0.106 Uiso 0.47 1 calc PR A 2
H12F H 1.1103 0.2791 0.6840 0.106 Uiso 0.47 1 calc PR A 2
C13A C 0.8977(13) 0.3945(14) 0.6293(10) 0.072(3) Uani 0.47 1 d PU A 2
H13D H 0.9827 0.4154 0.5989 0.108 Uiso 0.47 1 calc PR A 2
H13E H 0.9014 0.4709 0.6909 0.108 Uiso 0.47 1 calc PR A 2
H13F H 0.8123 0.3824 0.5818 0.108 Uiso 0.47 1 calc PR A 2
C14 C 0.8382(14) 0.0966(13) 0.8907(10) 0.062(2) Uani 0.67 1 d PU A 1
H14A H 0.7758 0.0504 0.9284 0.075 Uiso 0.67 1 calc PR A 1
H14B H 0.9133 0.0452 0.8753 0.075 Uiso 0.67 1 calc PR A 1
C15 C 0.9118(8) 0.2410(8) 0.9624(6) 0.0643(18) Uani 0.67 1 d PU A 1
H15 H 0.9723 0.2926 0.9258 0.077 Uiso 0.67 1 calc PR A 1
C16 C 0.7913(9) 0.3161(10) 0.9971(6) 0.084(3) Uani 0.67 1 d PU A 1
H16A H 0.7326 0.3194 0.9381 0.126 Uiso 0.67 1 calc PR A 1
H16B H 0.8344 0.4104 1.0421 0.126 Uiso 0.67 1 calc PR A 1
H16C H 0.7315 0.2654 1.0327 0.126 Uiso 0.67 1 calc PR A 1
C17 C 1.0013(12) 0.2399(12) 1.0535(8) 0.111(4) Uani 0.67 1 d PU A 1
H17A H 1.0432 0.3351 1.0973 0.167 Uiso 0.67 1 calc PR A 1
H17B H 1.0776 0.1937 1.0332 0.167 Uiso 0.67 1 calc PR A 1
H17C H 0.9420 0.1903 1.0899 0.167 Uiso 0.67 1 calc PR A 1
C14A C 0.848(3) 0.102(3) 0.889(2) 0.064(3) Uani 0.33 1 d PU A 2
H14C H 0.8276 0.0143 0.9043 0.077 Uiso 0.33 1 calc PR A 2
H14D H 0.9476 0.1167 0.8750 0.077 Uiso 0.33 1 calc PR A 2
C15A C 0.845(2) 0.2136(18) 0.9803(13) 0.073(3) Uani 0.33 1 d PU A 2
H15A H 0.7452 0.1889 0.9943 0.088 Uiso 0.33 1 calc PR A 2
C16A C 0.863(2) 0.353(2) 0.9806(14) 0.090(5) Uani 0.33 1 d PU A 2
H16D H 0.8706 0.4146 1.0496 0.135 Uiso 0.33 1 calc PR A 2
H16E H 0.7808 0.3604 0.9387 0.135 Uiso 0.33 1 calc PR A 2
H16F H 0.9500 0.3793 0.9538 0.135 Uiso 0.33 1 calc PR A 2
C17A C 0.942(2) 0.207(2) 1.0744(16) 0.088(5) Uani 0.33 1 d PU A 2
H17D H 0.9445 0.2868 1.1332 0.133 Uiso 0.33 1 calc PR A 2
H17E H 1.0387 0.2071 1.0596 0.133 Uiso 0.33 1 calc PR A 2
H17F H 0.9023 0.1216 1.0885 0.133 Uiso 0.33 1 calc PR A 2
C18 C 0.5834(12) -0.2243(10) 0.8078(8) 0.0474(15) Uani 0.74 1 d PU B 1
H18A H 0.6880 -0.1904 0.8277 0.057 Uiso 0.74 1 calc PR B 1
H18B H 0.5385 -0.1758 0.8637 0.057 Uiso 0.74 1 calc PR B 1
C19 C 0.5420(7) -0.3804(7) 0.7908(5) 0.0590(16) Uani 0.74 1 d PU B 1
H19 H 0.5835 -0.4281 0.7316 0.071 Uiso 0.74 1 calc PR B 1
C20 C 0.3798(8) -0.4382(7) 0.7674(6) 0.087(2) Uani 0.74 1 d PU B 1
H20A H 0.3411 -0.4181 0.7085 0.131 Uiso 0.74 1 calc PR B 1
H20B H 0.3368 -0.3949 0.8253 0.131 Uiso 0.74 1 calc PR B 1
H20C H 0.3580 -0.5383 0.7536 0.131 Uiso 0.74 1 calc PR B 1
C21 C 0.6030(9) -0.4130(8) 0.8805(6) 0.086(2) Uani 0.74 1 d PU B 1
H21A H 0.5759 -0.5129 0.8676 0.128 Uiso 0.74 1 calc PR B 1
H21B H 0.5657 -0.3655 0.9401 0.128 Uiso 0.74 1 calc PR B 1
H21C H 0.7071 -0.3816 0.8921 0.128 Uiso 0.74 1 calc PR B 1
C18A C 0.587(4) -0.230(3) 0.808(3) 0.052(3) Uani 0.26 1 d PU B 2
H18C H 0.6844 -0.2441 0.8054 0.062 Uiso 0.26 1 calc PR B 2
H18D H 0.5896 -0.1525 0.8694 0.062 Uiso 0.26 1 calc PR B 2
C19A C 0.489(2) -0.359(2) 0.8122(15) 0.059(3) Uani 0.26 1 d PU B 2
H19A H 0.3891 -0.3482 0.8096 0.071 Uiso 0.26 1 calc PR B 2
C20A C 0.497(2) -0.478(2) 0.7284(16) 0.085(5) Uani 0.26 1 d PU B 2
H20D H 0.4340 -0.5612 0.7323 0.127 Uiso 0.26 1 calc PR B 2
H20E H 0.5955 -0.4886 0.7316 0.127 Uiso 0.26 1 calc PR B 2
H20F H 0.4677 -0.4636 0.6650 0.127 Uiso 0.26 1 calc PR B 2
C21A C 0.540(2) -0.378(2) 0.9153(16) 0.070(5) Uani 0.26 1 d PU B 2
H21D H 0.4788 -0.4615 0.9208 0.106 Uiso 0.26 1 calc PR B 2
H21E H 0.5349 -0.2976 0.9711 0.106 Uiso 0.26 1 calc PR B 2
H21F H 0.6390 -0.3877 0.9180 0.106 Uiso 0.26 1 calc PR B 2

loop_
_atom_site_aniso_label
_atom_site_aniso_U_11
_atom_site_aniso_U_22
_atom_site_aniso_U_33
_atom_site_aniso_U_23
_atom_site_aniso_U_13
_atom_site_aniso_U_12
Cr1 0.0376(3) 0.0698(4) 0.0359(3) 0.0248(3) 0.0041(2) 0.0236(3)
P1 0.0376(5) 0.0473(5) 0.0382(5) 0.0153(4) 0.0008(4) 0.0052(4)
N1 0.0320(15) 0.0517(17) 0.0347(15) 0.0214(13) 0.0030(11) 0.0107(13)
N2 0.0308(15) 0.0451(17) 0.0419(16) 0.0164(13) 0.0031(12) 0.0107(13)
Al1 0.0325(5) 0.0419(6) 0.0396(6) 0.0159(5) -0.0004(4) 0.0085(4)
C1 0.0357(19) 0.067(2) 0.048(2) 0.0248(19) 0.0085(16) 0.0169(18)
C2 0.029(2) 0.103(4) 0.086(3) 0.030(3) 0.009(2) 0.019(2)
C3 0.066(3) 0.073(3) 0.072(3) 0.033(2) 0.031(2) 0.039(2)
C4 0.067(3) 0.102(4) 0.061(3) 0.040(3) 0.031(2) 0.037(3)
C5 0.041(2) 0.047(2) 0.056(2) 0.0192(18) 0.0088(17) 0.0162(17)
C6 0.048(2) 0.070(3) 0.060(3) 0.027(2) 0.0218(18) 0.030(2)
C7 0.068(3) 0.060(3) 0.075(3) 0.001(2) 0.013(2) 0.024(2)
C8 0.050(2) 0.068(3) 0.086(3) 0.042(2) 0.012(2) 0.029(2)
C10 0.050(4) 0.046(4) 0.063(4) 0.026(3) 0.014(3) 0.011(3)
C11 0.054(4) 0.053(3) 0.069(4) 0.027(3) 0.017(3) 0.013(3)
C12 0.051(6) 0.076(6) 0.084(6) 0.030(5) 0.016(5) 0.006(5)
C13 0.089(7) 0.068(5) 0.081(6) 0.043(5) 0.019(5) 0.002(5)
C10A 0.048(4) 0.045(4) 0.063(4) 0.023(4) 0.014(4) 0.018(4)
C11A 0.052(4) 0.053(4) 0.066(4) 0.027(3) 0.020(4) 0.015(3)
C12A 0.044(6) 0.082(8) 0.092(7) 0.031(6) 0.018(5) 0.022(5)
C13A 0.064(6) 0.073(6) 0.084(7) 0.037(5) 0.017(5) 0.005(5)
C14 0.063(4) 0.061(3) 0.052(3) 0.016(3) -0.019(3) 0.007(3)
C15 0.057(3) 0.068(3) 0.057(3) 0.011(3) -0.007(3) 0.010(3)
C16 0.078(5) 0.084(5) 0.071(5) -0.003(4) 0.004(4) 0.021(4)
C17 0.101(7) 0.110(7) 0.081(6) 0.004(5) -0.048(5) 0.003(6)
C14A 0.062(5) 0.065(5) 0.055(5) 0.015(5) -0.016(5) 0.010(5)
C15A 0.073(5) 0.074(5) 0.059(4) 0.014(4) -0.021(4) 0.011(4)
C16A 0.095(9) 0.078(8) 0.071(8) 0.004(7) -0.010(8) 0.005(8)
C17A 0.080(10) 0.095(10) 0.066(8) 0.019(8) -0.032(8) -0.003(9)
C18 0.052(3) 0.045(3) 0.047(3) 0.020(2) 0.004(2) 0.011(2)
C19 0.061(3) 0.052(3) 0.064(3) 0.024(2) 0.009(3) 0.006(3)
C20 0.075(4) 0.070(4) 0.112(5) 0.048(4) -0.006(4) -0.011(4)
C21 0.100(5) 0.065(4) 0.097(5) 0.049(4) -0.010(4) 0.007(4)
C18A 0.056(5) 0.048(5) 0.054(5) 0.023(5) 0.006(5) 0.008(5)
C19A 0.066(5) 0.051(4) 0.063(5) 0.029(4) 0.009(4) 0.003(4)
C20A 0.091(9) 0.073(8) 0.079(8) 0.028(7) 0.003(8) -0.006(8)
C21A 0.095(11) 0.053(8) 0.072(9) 0.043(7) 0.016(8) 0.001(8)

loop_
_atom_type_symbol
_atom_type_description
_atom_type_scat_dispersion_real
_atom_type_scat_dispersion_imag
_atom_type_scat_source
C C 0.0033 0.0016 'International Tables Vol C Tables 4.2.6.8 and 6.1.1.4'
H H 0.0000 0.0000 'International Tables Vol C Tables 4.2.6.8 and 6.1.1.4'
N N 0.0061 0.0033 'International Tables Vol C Tables 4.2.6.8 and 6.1.1.4'
Al Al 0.0645 0.0514 'International Tables Vol C Tables 4.2.6.8 and 6.1.1.4'
P P 0.1023 0.0942 'International Tables Vol C Tables 4.2.6.8 and 6.1.1.4'
Cr Cr 0.3209 0.6236 'International Tables Vol C Tables 4.2.6.8 and 6.1.1.4'

loop_
_geom_angle_atom_site_label_1
_geom_angle_atom_site_label_2
_geom_angle_atom_site_label_3
_geom_angle
_geom_angle_site_symmetry_1
_geom_angle_site_symmetry_3
N2 Cr1 N1 65.21(11) . .
N2 Cr1 Cr1 146.64(9) . 2_656
N1 Cr1 Cr1 147.84(9) . 2_656
N2 Cr1 P1 42.27(8) . .
N1 Cr1 P1 41.88(8) . .
Cr1 Cr1 P1 148.33(4) 2_656 .
N2 Cr1 Al1 45.86(8) . .
N1 Cr1 Al1 45.73(8) . .
Cr1 Cr1 Al1 149.30(5) 2_656 .
P1 Cr1 Al1 62.37(4) . .
N1 P1 N2 81.93(14) . .
N1 P1 C18 107.0(3) . .
N2 P1 C18 107.1(4) . .
N1 P1 C18A 108.7(10) . .
N2 P1 C18A 106.5(11) . .
C18 P1 C18A 1.8(14) . .
N1 P1 Cr1 54.90(10) . .
N2 P1 Cr1 54.35(10) . .
C18 P1 Cr1 152.8(3) . .
C18A P1 Cr1 153.5(9) . .
N1 P1 Al1 44.86(9) . .
N2 P1 Al1 44.99(10) . .
C18 P1 Al1 92.5(3) . .
C18A P1 Al1 93.3(9) . .
Cr1 P1 Al1 60.29(4) . .
C1 N1 P1 122.7(2) . .
C1 N1 Al1 134.6(2) . .
P1 N1 Al1 95.66(14) . .
C1 N1 Cr1 122.5(2) . .
P1 N1 Cr1 83.22(12) . .
Al1 N1 Cr1 82.00(11) . .
C5 N2 P1 121.7(2) . .
C5 N2 Al1 134.9(2) . .
P1 N2 Al1 95.15(14) . .
C5 N2 Cr1 123.6(2) . .
P1 N2 Cr1 83.38(12) . .
Al1 N2 Cr1 82.33(12) . .
N1 Al1 N2 72.68(12) . .
N1 Al1 C14 121.1(4) . .
N2 Al1 C14 118.2(4) . .
N1 Al1 C14A 124.3(9) . .
N2 Al1 C14A 118.6(9) . .
C14 Al1 C14A 3.2(13) . .
N1 Al1 C10A 107.3(5) . .
N2 Al1 C10A 110.4(5) . .
C14 Al1 C10A 118.5(6) . .
C14A Al1 C10A 116.0(11) . .
N1 Al1 C10 105.0(4) . .
N2 Al1 C10 112.4(4) . .
C14 Al1 C10 118.6(6) . .
C14A Al1 C10 116.2(10) . .
C10A Al1 C10 3.5(10) . .
N1 Al1 Cr1 52.27(9) . .
N2 Al1 Cr1 51.81(9) . .
C14 Al1 Cr1 167.9(4) . .
C14A Al1 Cr1 169.6(9) . .
C10A Al1 Cr1 73.5(5) . .
C10 Al1 Cr1 73.5(4) . .
N1 Al1 P1 39.48(9) . .
N2 Al1 P1 39.86(9) . .
C14 Al1 P1 110.8(4) . .
C14A Al1 P1 113.3(9) . .
C10A Al1 P1 130.7(5) . .
C10 Al1 P1 130.4(4) . .
Cr1 Al1 P1 57.35(3) . .
N1 C1 C3 107.3(3) . .
N1 C1 C2 110.5(3) . .
C3 C1 C2 109.8(4) . .
N1 C1 C4 110.9(3) . .
C3 C1 C4 109.5(4) . .
C2 C1 C4 108.7(3) . .
N2 C5 C7 111.2(3) . .
N2 C5 C8 111.0(3) . .
C7 C5 C8 109.7(4) . .
N2 C5 C6 107.4(3) . .
C7 C5 C6 110.2(3) . .
C8 C5 C6 107.2(3) . .
C11 C10 Al1 123.1(11) . .
C13 C11 C10 114.1(12) . .
C13 C11 C12 111.1(10) . .
C10 C11 C12 107.9(12) . .
C11A C10A Al1 124.2(13) . .
C13A C11A C12A 112.4(12) . .
C13A C11A C10A 111.5(13) . .
C12A C11A C10A 112.1(16) . .
C15 C14 Al1 121.0(10) . .
C17 C15 C14 113.4(9) . .
C17 C15 C16 108.4(8) . .
C14 C15 C16 107.0(8) . .
C15A C14A Al1 121(2) . .
C16A C15A C14A 121(2) . .
C16A C15A C17A 110.9(15) . .
C14A C15A C17A 111(2) . .
C19 C18 P1 112.6(6) . .
C21 C19 C20 109.9(6) . .
C21 C19 C18 111.1(7) . .
C20 C19 C18 112.0(7) . .
C19A C18A P1 113(2) . .
C20A C19A C18A 110(2) . .
C20A C19A C21A 110.3(18) . .
C18A C19A C21A 107(2) . .

loop_
_geom_bond_atom_site_label_1
_geom_bond_atom_site_label_2
_geom_bond_distance
_geom_bond_site_symmetry_2
Cr1 N2 2.142(3) .
Cr1 N1 2.157(3) .
Cr1 Cr1 2.6141(16) 2_656
Cr1 P1 2.6179(15) .
Cr1 Al1 2.7005(16) .
P1 N1 1.760(3) .
P1 N2 1.773(3) .
P1 C18 1.860(13) .
P1 C18A 1.90(4) .
P1 Al1 2.7547(16) .
N1 C1 1.488(5) .
N1 Al1 1.953(3) .
N2 C5 1.484(5) .
N2 Al1 1.955(3) .
Al1 C14 1.981(14) .
Al1 C14A 1.99(3) .
Al1 C10A 1.99(2) .
Al1 C10 2.030(18) .
C1 C3 1.503(6) .
C1 C2 1.531(6) .
C1 C4 1.531(6) .
C5 C7 1.526(5) .
C5 C8 1.527(6) .
C5 C6 1.533(5) .
C10 C11 1.52(2) .
C11 C13 1.50(2) .
C11 C12 1.555(17) .
C10A C11A 1.56(3) .
C11A C13A 1.53(2) .
C11A C12A 1.53(2) .
C14 C15 1.527(13) .
C15 C17 1.492(13) .
C15 C16 1.568(12) .
C14A C15A 1.47(3) .
C15A C16A 1.43(3) .
C15A C17A 1.59(3) .
C18 C19 1.539(12) .
C19 C21 1.510(10) .
C19 C20 1.535(10) .
C18A C19A 1.51(4) .
C19A C20A 1.46(3) .
C19A C21A 1.58(3) .
